data_2023213
loop_
_publ_author_name
'Hakimov, Muminjon'
'Khozhimatova, Shakhnoza'
'Ortikov, Ilkhomjon'
'Abdugafurov, Ibragimdjan'
'Tojiboev, Akmaljon'

_publ_section_title
;
 Synthesis, crystal structure and Hirshfeld surface analysis of
 [1-(4-bromophenyl)-1H-1,2,3-triazol-4-yl]methyl 2-(4-nitrophenoxy)acetate
;
_journal_coeditor_code ZV2035
_journal_issue 8
_journal_name_full 'Acta Crystallographica Section E Crystallographic Communications'
_journal_page_first 910
_journal_page_last 912
_journal_paper_doi 10.1107/S2056989024007436
_journal_volume 80
_journal_year 2024
_chemical_formula_iupac 'C17 H13 Br N4 O5'
_chemical_formula_moiety 'C17 H13 Br N4 O5'
_chemical_formula_sum 'C17 H13 Br N4 O5'
_chemical_formula_weight 433.22
_chemical_melting_point 419
_chemical_name_systematic
;
[1-(4-Bromophenyl)-1<i>H</i>-1,2,3-triazol-4-yl]methyl
2-(4-nitrophenoxy)acetate
;
_space_group_crystal_system monoclinic
_space_group_IT_number 14
_space_group_name_Hall '-P 2ybc'
_space_group_name_H-M_alt 'P 1 21/c 1'
_atom_sites_solution_hydrogens geom
_atom_sites_solution_primary direct
_atom_sites_solution_secondary difmap
_audit_creation_method SHELXL-2019/3
_cell_angle_alpha 90
_cell_angle_beta 99.4243(16)
_cell_angle_gamma 90
_cell_formula_units_Z 4
_cell_length_a 17.3468(3)
_cell_length_b 10.40583(19)
_cell_length_c 9.87841(16)
_cell_measurement_reflns_used 5570
_cell_measurement_temperature 293(2)
_cell_measurement_theta_max 70.8300
_cell_measurement_theta_min 2.5800
_cell_volume 1759.06(5)
_computing_cell_refinement
;
CrysAlisPro 1.171.40.84a (Rigaku OD, 2020)
;
_computing_data_collection
;
CrysAlisPro 1.171.40.84a (Rigaku OD, 2020)
;
_computing_data_reduction
;
CrysAlisPro 1.171.40.84a (Rigaku OD, 2020)
;
_computing_molecular_graphics
;
Mercury (Macrae <i>et al.</i>,  2020)
;
_computing_publication_material
;
publcif (Westrip, 2010)
;
_computing_structure_refinement
;
<i>SHELXL2018/3</i> (Sheldrick, 2015b)
;
_computing_structure_solution
;
<i>SHELXT2014/1</i> (Sheldrick, 2015a)
;
_diffrn_ambient_temperature 293(2)
_diffrn_detector_area_resol_mean 10.0000
_diffrn_measured_fraction_theta_full 1.000
_diffrn_measured_fraction_theta_max 0.989
_diffrn_measurement_device_type 'XtaLAB Synergy, Single source at home/near, HyPix3000'
_diffrn_measurement_method '\w scans'
_diffrn_radiation_type CuK\a
_diffrn_radiation_wavelength 1.54184
_diffrn_reflns_av_R_equivalents 0.0444
_diffrn_reflns_av_unetI/netI 0.0317
_diffrn_reflns_limit_h_max 21
_diffrn_reflns_limit_h_min -21
_diffrn_reflns_limit_k_max 11
_diffrn_reflns_limit_k_min -12
_diffrn_reflns_limit_l_max 12
_diffrn_reflns_limit_l_min -11
_diffrn_reflns_number 16655
_diffrn_reflns_theta_full 67.684
_diffrn_reflns_theta_max 71.635
_diffrn_reflns_theta_min 2.582
_exptl_absorpt_coefficient_mu 3.536
_exptl_absorpt_correction_T_max 1.00000
_exptl_absorpt_correction_T_min 0.65350
_exptl_absorpt_correction_type multi-scan
_exptl_absorpt_process_details
;
(CrysAlisPro; Rigaku OD, 2020)
;
_exptl_crystal_colour colourless
_exptl_crystal_density_diffrn 1.636
_exptl_crystal_description prism
_exptl_crystal_F_000 872
_exptl_crystal_size_max 0.6
_exptl_crystal_size_mid 0.4
_exptl_crystal_size_min 0.2
_refine_diff_density_max 0.268
_refine_diff_density_min -0.526
_refine_ls_extinction_method none
_refine_ls_goodness_of_fit_ref 1.061
_refine_ls_hydrogen_treatment constr
_refine_ls_matrix_type full
_refine_ls_number_parameters 244
_refine_ls_number_reflns 3401
_refine_ls_number_restraints 0
_refine_ls_restrained_S_all 1.061
_refine_ls_R_factor_all 0.0439
_refine_ls_R_factor_gt 0.0352
_refine_ls_shift/su_max 0.000
_refine_ls_shift/su_mean 0.000
_refine_ls_structure_factor_coef Fsqd
_refine_ls_weighting_details 'w=1/[\s^2^(Fo^2^)+(0.0412P)^2^+0.3925P] where P=(Fo^2^+2Fc^2^)/3'
_refine_ls_weighting_scheme calc
_refine_ls_wR_factor_gt 0.0878
_refine_ls_wR_factor_ref 0.0939
_reflns_number_gt 2758
_reflns_number_total 3401
_reflns_threshold_expression 'I > 2\s(I)'
_cod_data_source_file zv2035.cif
_cod_data_source_block I
_cod_original_cell_volume 1759.07(5)
_cod_original_sg_symbol_H-M 'P 21/c'
_cod_database_code 2023213
_shelx_space_group_comment
;
The symmetry employed for this shelxl refinement is uniquely defined
by the following loop, which should always be used as a source of
symmetry information in preference to the above space-group names.
They are only intended as comments.
;
_shelx_estimated_absorpt_t_min 0.225
_shelx_estimated_absorpt_t_max 0.538

loop_
_space_group_symop_operation_xyz
'x, y, z'
'-x, y+1/2, -z+1/2'
'-x, -y, -z'
'x, -y-1/2, z-1/2'

loop_
_atom_site_type_symbol
_atom_site_label
_atom_site_fract_x
_atom_site_fract_y
_atom_site_fract_z
_atom_site_U_iso_or_equiv
_atom_site_adp_type
_atom_site_calc_flag
_atom_site_occupancy
_atom_site_disorder_assembly
_atom_site_disorder_group
Br Br27 0.23315(2) 0.34083(3) 0.13747(3) 0.05876(13) Uani d 1 . .
C C25 0.33490(14) 0.4068(2) 0.3824(3) 0.0435(5) Uani d 1 . .
H H25 0.312633 0.487975 0.368205 0.052 Uiso calc 1 . .
O O10 0.71928(9) 0.30539(17) 0.81015(16) 0.0444(4) Uani d 1 . .
O O7 0.92280(10) 0.35886(19) 0.85518(17) 0.0513(5) Uani d 1 . .
O O16 0.80463(11) 0.33428(18) 1.00422(17) 0.0526(5) Uani d 1 . .
N N19 0.48779(11) 0.24275(18) 0.6241(2) 0.0393(4) Uani d 1 . .
O O14 1.15099(13) 0.4209(2) 0.4317(2) 0.0723(6) Uani d 1 . .
O O15 1.21345(13) 0.5260(2) 0.6045(3) 0.0725(6) Uani d 1 . .
N N18 0.50303(15) 0.1230(2) 0.6747(3) 0.0599(6) Uani d 1 . .
N N13 1.15860(13) 0.4594(2) 0.5506(3) 0.0531(6) Uani d 1 . .
N N17 0.56280(15) 0.1328(2) 0.7739(3) 0.0629(7) Uani d 1 . .
C C24 0.31006(14) 0.3080(2) 0.2928(2) 0.0423(5) Uani d 1 . .
C C21 0.42602(13) 0.2639(2) 0.5120(2) 0.0377(5) Uani d 1 . .
C C26 0.39253(14) 0.3849(2) 0.4926(3) 0.0413(5) Uani d 1 . .
H H26 0.409094 0.450859 0.554001 0.050 Uiso calc 1 . .
C C9 0.79074(14) 0.3230(2) 0.8828(2) 0.0382(5) Uani d 1 . .
C C3 1.09852(14) 0.4243(2) 0.6322(3) 0.0449(6) Uani d 1 . .
C C6 0.97995(14) 0.3746(2) 0.7767(2) 0.0424(5) Uani d 1 . .
C C20 0.53775(14) 0.3271(2) 0.6942(3) 0.0429(5) Uani d 1 . .
H H20 0.538958 0.415583 0.681321 0.052 Uiso calc 1 . .
C C12 0.58587(14) 0.2570(2) 0.7874(3) 0.0434(6) Uani d 1 . .
C C5 0.97409(15) 0.3327(3) 0.6420(3) 0.0463(6) Uani d 1 . .
H H5 0.930095 0.287661 0.600952 0.056 Uiso calc 1 . .
C C8 0.84817(14) 0.3220(3) 0.7848(2) 0.0441(6) Uani d 1 . .
H H8A 0.850981 0.236529 0.746602 0.053 Uiso calc 1 . .
H H8B 0.831325 0.381126 0.709912 0.053 Uiso calc 1 . .
C C22 0.40085(15) 0.1648(2) 0.4226(3) 0.0441(6) Uani d 1 . .
H H22 0.423542 0.083905 0.436396 0.053 Uiso calc 1 . .
C C23 0.34185(16) 0.1861(2) 0.3127(3) 0.0466(6) Uani d 1 . .
H H23 0.323799 0.119527 0.252980 0.056 Uiso calc 1 . .
C C11 0.65520(15) 0.2966(3) 0.8875(3) 0.0505(6) Uani d 1 . .
H H11A 0.646112 0.379063 0.927913 0.061 Uiso calc 1 . .
H H11B 0.666662 0.233527 0.960297 0.061 Uiso calc 1 . .
C C2 1.10697(15) 0.4614(3) 0.7680(3) 0.0503(6) Uani d 1 . .
H H2 1.152186 0.502689 0.809906 0.060 Uiso calc 1 . .
C C4 1.03377(15) 0.3580(2) 0.5696(3) 0.0470(6) Uani d 1 . .
H H4 1.030331 0.330596 0.479185 0.056 Uiso calc 1 . .
C C1 1.04753(15) 0.4362(3) 0.8399(3) 0.0521(7) Uani d 1 . .
H H1 1.052372 0.460485 0.931496 0.063 Uiso calc 1 . .

loop_
_atom_site_aniso_label
_atom_site_aniso_U_11
_atom_site_aniso_U_22
_atom_site_aniso_U_33
_atom_site_aniso_U_12
_atom_site_aniso_U_13
_atom_site_aniso_U_23
Br27 0.0594(2) 0.0613(2) 0.05047(19) -0.00121(14) -0.00636(14) -0.00058(13)
C25 0.0436(13) 0.0356(12) 0.0504(14) 0.0032(10) 0.0049(11) 0.0015(11)
O10 0.0324(8) 0.0594(11) 0.0399(9) -0.0027(7) 0.0020(7) 0.0041(8)
O7 0.0361(9) 0.0798(13) 0.0372(9) -0.0098(8) 0.0034(7) -0.0045(8)
O16 0.0471(10) 0.0738(13) 0.0352(9) -0.0019(9) 0.0019(8) 0.0010(8)
N19 0.0348(10) 0.0323(10) 0.0506(11) 0.0024(8) 0.0067(9) 0.0047(9)
O14 0.0652(14) 0.1000(18) 0.0563(13) 0.0045(12) 0.0239(11) 0.0074(12)
O15 0.0580(13) 0.0667(14) 0.0988(16) -0.0162(11) 0.0307(12) -0.0042(12)
N18 0.0595(15) 0.0357(11) 0.0773(17) -0.0009(10) -0.0099(12) 0.0114(11)
N13 0.0463(13) 0.0515(13) 0.0643(15) 0.0071(10) 0.0171(11) 0.0111(11)
N17 0.0587(15) 0.0465(13) 0.0766(17) 0.0007(11) -0.0093(13) 0.0150(12)
C24 0.0385(13) 0.0472(14) 0.0414(13) -0.0027(10) 0.0070(10) 0.0002(11)
C21 0.0331(12) 0.0379(12) 0.0429(13) -0.0016(9) 0.0090(10) 0.0016(10)
C26 0.0402(13) 0.0347(12) 0.0484(14) -0.0008(10) 0.0057(10) -0.0034(10)
C9 0.0350(12) 0.0378(12) 0.0403(13) 0.0009(9) 0.0014(10) 0.0057(10)
C3 0.0389(13) 0.0449(14) 0.0519(14) 0.0052(11) 0.0104(11) 0.0037(11)
C6 0.0349(12) 0.0521(14) 0.0400(13) 0.0002(10) 0.0059(10) 0.0004(11)
C20 0.0354(12) 0.0362(12) 0.0567(15) -0.0028(10) 0.0058(11) 0.0029(11)
C12 0.0333(12) 0.0481(14) 0.0496(14) 0.0001(10) 0.0094(10) 0.0033(11)
C5 0.0384(13) 0.0558(16) 0.0430(13) -0.0045(11) 0.0020(10) -0.0057(11)
C8 0.0365(13) 0.0562(15) 0.0377(12) -0.0058(11) 0.0007(10) -0.0024(11)
C22 0.0446(13) 0.0359(13) 0.0529(14) 0.0034(10) 0.0115(11) -0.0036(11)
C23 0.0519(15) 0.0425(14) 0.0455(14) -0.0045(11) 0.0084(12) -0.0093(11)
C11 0.0380(13) 0.0693(17) 0.0448(14) 0.0007(12) 0.0086(11) 0.0038(13)
C2 0.0368(13) 0.0553(16) 0.0576(16) -0.0071(11) 0.0040(11) -0.0067(13)
C4 0.0441(14) 0.0547(16) 0.0422(13) 0.0015(12) 0.0071(11) -0.0054(11)
C1 0.0438(14) 0.0692(18) 0.0430(14) -0.0045(13) 0.0061(11) -0.0098(13)

loop_
_atom_type_symbol
_atom_type_description
_atom_type_scat_dispersion_real
_atom_type_scat_dispersion_imag
_atom_type_scat_source
C C 0.0181 0.0091 'International Tables Vol C Tables 4.2.6.8 and 6.1.1.4'
H H 0.0000 0.0000 'International Tables Vol C Tables 4.2.6.8 and 6.1.1.4'
N N 0.0311 0.0180 'International Tables Vol C Tables 4.2.6.8 and 6.1.1.4'
O O 0.0492 0.0322 'International Tables Vol C Tables 4.2.6.8 and 6.1.1.4'
Br Br -0.6763 1.2805 'International Tables Vol C Tables 4.2.6.8 and 6.1.1.4'

loop_
_geom_angle_atom_site_label_1
_geom_angle_atom_site_label_2
_geom_angle_atom_site_label_3
_geom_angle_site_symmetry_1
_geom_angle_site_symmetry_3
_geom_angle
_geom_angle_publ_flag
C24 C25 H25 . . 120.1 ?
C26 C25 H25 . . 120.1 ?
C26 C25 C24 . . 119.8(2) ?
C9 O10 C11 . . 116.63(19) ?
C6 O7 C8 . . 116.33(18) ?
N18 N19 C21 . . 120.4(2) ?
C20 N19 N18 . . 109.9(2) ?
C20 N19 C21 . . 129.7(2) ?
N17 N18 N19 . . 106.7(2) ?
O14 N13 C3 . . 118.1(2) ?
O15 N13 O14 . . 123.6(2) ?
O15 N13 C3 . . 118.3(2) ?
N18 N17 C12 . . 109.5(2) ?
C25 C24 Br27 . . 119.41(19) ?
C25 C24 C23 . . 121.1(2) ?
C23 C24 Br27 . . 119.47(19) ?
C26 C21 N19 . . 119.5(2) ?
C22 C21 N19 . . 120.0(2) ?
C22 C21 C26 . . 120.5(2) ?
C25 C26 C21 . . 119.7(2) ?
C25 C26 H26 . . 120.2 ?
C21 C26 H26 . . 120.2 ?
O10 C9 C8 . . 107.9(2) ?
O16 C9 O10 . . 124.8(2) ?
O16 C9 C8 . . 127.3(2) ?
C2 C3 N13 . . 119.6(2) ?
C4 C3 N13 . . 118.7(2) ?
C4 C3 C2 . . 121.7(2) ?
O7 C6 C5 . . 124.1(2) ?
O7 C6 C1 . . 115.9(2) ?
C5 C6 C1 . . 120.0(2) ?
N19 C20 H20 . . 127.1 ?
N19 C20 C12 . . 105.8(2) ?
C12 C20 H20 . . 127.1 ?
N17 C12 C11 . . 121.7(2) ?
C20 C12 N17 . . 108.0(2) ?
C20 C12 C11 . . 130.3(2) ?
C6 C5 H5 . . 120.2 ?
C4 C5 C6 . . 119.6(2) ?
C4 C5 H5 . . 120.2 ?
O7 C8 C9 . . 109.35(19) ?
O7 C8 H8A . . 109.8 ?
O7 C8 H8B . . 109.8 ?
C9 C8 H8A . . 109.8 ?
C9 C8 H8B . . 109.8 ?
H8A C8 H8B . . 108.3 ?
C21 C22 H22 . . 120.0 ?
C21 C22 C23 . . 119.9(2) ?
C23 C22 H22 . . 120.0 ?
C24 C23 H23 . . 120.5 ?
C22 C23 C24 . . 119.0(2) ?
C22 C23 H23 . . 120.5 ?
O10 C11 C12 . . 105.9(2) ?
O10 C11 H11A . . 110.6 ?
O10 C11 H11B . . 110.6 ?
C12 C11 H11A . . 110.6 ?
C12 C11 H11B . . 110.6 ?
H11A C11 H11B . . 108.7 ?
C3 C2 H2 . . 120.6 ?
C1 C2 C3 . . 118.8(2) ?
C1 C2 H2 . . 120.6 ?
C3 C4 C5 . . 119.4(2) ?
C3 C4 H4 . . 120.3 ?
C5 C4 H4 . . 120.3 ?
C6 C1 H1 . . 119.8 ?
C2 C1 C6 . . 120.4(2) ?
C2 C1 H1 . . 119.8 ?

loop_
_geom_bond_atom_site_label_1
_geom_bond_atom_site_label_2
_geom_bond_site_symmetry_2
_geom_bond_distance
_geom_bond_publ_flag
Br27 C24 . 1.892(2) ?
C25 H25 . 0.9300 ?
C25 C24 . 1.379(3) ?
C25 C26 . 1.371(3) ?
O10 C9 . 1.339(3) ?
O10 C11 . 1.451(3) ?
O7 C6 . 1.365(3) ?
O7 C8 . 1.418(3) ?
O16 C9 . 1.190(3) ?
N19 N18 . 1.353(3) ?
N19 C21 . 1.426(3) ?
N19 C20 . 1.344(3) ?
O14 N13 . 1.228(3) ?
O15 N13 . 1.226(3) ?
N18 N17 . 1.309(3) ?
N13 C3 . 1.464(3) ?
N17 C12 . 1.353(3) ?
C24 C23 . 1.385(4) ?
C21 C26 . 1.387(3) ?
C21 C22 . 1.381(3) ?
C26 H26 . 0.9300 ?
C9 C8 . 1.498(3) ?
C3 C2 . 1.381(4) ?
C3 C4 . 1.376(4) ?
C6 C5 . 1.388(3) ?
C6 C1 . 1.391(3) ?
C20 H20 . 0.9300 ?
C20 C12 . 1.351(3) ?
C12 C11 . 1.485(4) ?
C5 H5 . 0.9300 ?
C5 C4 . 1.377(4) ?
C8 H8A . 0.9700 ?
C8 H8B . 0.9700 ?
C22 H22 . 0.9300 ?
C22 C23 . 1.383(4) ?
C23 H23 . 0.9300 ?
C11 H11A . 0.9700 ?
C11 H11B . 0.9700 ?
C2 H2 . 0.9300 ?
C2 C1 . 1.370(3) ?
C4 H4 . 0.9300 ?
C1 H1 . 0.9300 ?

loop_
_geom_hbond_atom_site_label_D
_geom_hbond_atom_site_label_H
_geom_hbond_atom_site_label_A
_geom_hbond_site_symmetry_A
_geom_hbond_distance_DH
_geom_hbond_distance_HA
_geom_hbond_distance_DA
_geom_hbond_angle_DHA
_geom_hbond_publ_flag
C26 H26 N17 2_656 0.93 2.54 3.463(3) 173.1 yes
C5 H5 O16 4_565 0.93 2.56 3.493(3) 175.7 yes
C8 H8A O16 4_565 0.97 2.51 3.195(3) 127.7 yes
C8 H8B O14 3_766 0.97 2.54 3.427(3) 152.6 yes
C2 H2 O16 3_767 0.93 2.52 3.287(3) 139.7 yes

loop_
_geom_torsion_atom_site_label_1
_geom_torsion_atom_site_label_2
_geom_torsion_atom_site_label_3
_geom_torsion_atom_site_label_4
_geom_torsion_site_symmetry_1
_geom_torsion_site_symmetry_2
_geom_torsion_site_symmetry_3
_geom_torsion_site_symmetry_4
_geom_torsion
_geom_torsion_publ_flag
Br27 C24 C23 C22 . . . . 176.72(19) ?
C25 C24 C23 C22 . . . . -1.7(4) ?
O10 C9 C8 O7 . . . . 171.6(2) ?
O7 C6 C5 C4 . . . . 177.3(2) ?
O7 C6 C1 C2 . . . . -177.3(2) ?
O16 C9 C8 O7 . . . . -10.0(4) ?
N19 N18 N17 C12 . . . . 0.1(3) ?
N19 C21 C26 C25 . . . . 177.9(2) ?
N19 C21 C22 C23 . . . . -178.9(2) ?
N19 C20 C12 N17 . . . . -1.5(3) ?
N19 C20 C12 C11 . . . . 176.0(2) ?
O14 N13 C3 C2 . . . . 177.3(3) ?
O14 N13 C3 C4 . . . . -4.5(4) ?
O15 N13 C3 C2 . . . . -3.1(4) ?
O15 N13 C3 C4 . . . . 175.0(2) ?
N18 N19 C21 C26 . . . . 156.9(2) ?
N18 N19 C21 C22 . . . . -24.1(3) ?
N18 N19 C20 C12 . . . . 1.6(3) ?
N18 N17 C12 C20 . . . . 0.9(3) ?
N18 N17 C12 C11 . . . . -176.8(2) ?
N13 C3 C2 C1 . . . . 175.2(2) ?
N13 C3 C4 C5 . . . . -175.2(2) ?
N17 C12 C11 O10 . . . . 97.3(3) ?
C24 C25 C26 C21 . . . . 0.8(4) ?
C21 N19 N18 N17 . . . . 178.9(2) ?
C21 N19 C20 C12 . . . . -178.4(2) ?
C21 C22 C23 C24 . . . . 1.3(4) ?
C26 C25 C24 Br27 . . . . -177.75(18) ?
C26 C25 C24 C23 . . . . 0.6(4) ?
C26 C21 C22 C23 . . . . 0.1(4) ?
C9 O10 C11 C12 . . . . -171.2(2) ?
C3 C2 C1 C6 . . . . -0.1(4) ?
C6 O7 C8 C9 . . . . -173.9(2) ?
C6 C5 C4 C3 . . . . 0.2(4) ?
C20 N19 N18 N17 . . . . -1.0(3) ?
C20 N19 C21 C26 . . . . -23.2(4) ?
C20 N19 C21 C22 . . . . 155.8(2) ?
C20 C12 C11 O10 . . . . -79.9(3) ?
C5 C6 C1 C2 . . . . 3.2(4) ?
C8 O7 C6 C5 . . . . -13.6(4) ?
C8 O7 C6 C1 . . . . 166.9(2) ?
C22 C21 C26 C25 . . . . -1.1(3) ?
C11 O10 C9 O16 . . . . -1.6(4) ?
C11 O10 C9 C8 . . . . 176.9(2) ?
C2 C3 C4 C5 . . . . 2.9(4) ?
C4 C3 C2 C1 . . . . -3.0(4) ?
C1 C6 C5 C4 . . . . -3.2(4) ?
